data_2235223
loop_
_publ_author_name
'Wang, Ruo-Xu'
'Gao, Da-Zhi'
'Ye, Fan'
'Wu, Yan-Fei'
'Zhu, Dun-Ru'

_publ_section_title
;
 3-{[Bis(pyridin-2-ylmethyl)amino]methyl}-2-hydroxy-5-methylbenzaldehyde
;
_journal_coeditor_code RZ2747
_journal_issue 6
_journal_name_full 'Acta Crystallographica Section E'
_journal_page_first o1672
_journal_page_last o1673
_journal_paper_doi 10.1107/S1600536812019940
_journal_volume 68
_journal_year 2012
_chemical_formula_iupac 'C21 H21 N3 O2'
_chemical_formula_moiety 'C21 H21 N3 O2'
_chemical_formula_sum 'C21 H21 N3 O2'
_chemical_formula_weight 347.41
_chemical_name_systematic
;
3-{[Bis(pyridin-2-ylmethyl)amino]methyl}-2-hydroxy-5-methylbenzaldehyde
;
_space_group_IT_number 2
_symmetry_cell_setting triclinic
_symmetry_space_group_name_Hall '-P 1'
_symmetry_space_group_name_H-M 'P -1'
_atom_sites_solution_hydrogens geom
_atom_sites_solution_primary direct
_atom_sites_solution_secondary difmap
_audit_creation_method SHELXL-97
_cell_angle_alpha 107.565(4)
_cell_angle_beta 94.068(4)
_cell_angle_gamma 99.092(4)
_cell_formula_units_Z 2
_cell_length_a 8.479(3)
_cell_length_b 9.007(3)
_cell_length_c 12.734(4)
_cell_measurement_reflns_used 285
_cell_measurement_temperature 296(2)
_cell_measurement_theta_max 26.91
_cell_measurement_theta_min 1.72
_cell_volume 908.2(5)
_computing_cell_refinement 'SAINT (Bruker, 2005)'
_computing_data_collection 'APEX2 (Bruker, 2005)'
_computing_data_reduction 'SAINT (Bruker, 2005)'
_computing_molecular_graphics 'SHELXTL (Sheldrick, 2008)'
_computing_publication_material 'SHELXTL (Sheldrick, 2008)'
_computing_structure_refinement 'SHELXL97 (Sheldrick, 2008)'
_computing_structure_solution 'SHELXS97 (Sheldrick, 2008)'
_diffrn_ambient_temperature 296(2)
_diffrn_measured_fraction_theta_full 0.988
_diffrn_measured_fraction_theta_max 0.988
_diffrn_measurement_device_type 'Bruker APEXII CCD'
_diffrn_measurement_method '\w scans'
_diffrn_radiation_monochromator graphite
_diffrn_radiation_source 'fine-focus sealed tube'
_diffrn_radiation_type MoK\a
_diffrn_radiation_wavelength 0.71073
_diffrn_reflns_av_R_equivalents 0.0161
_diffrn_reflns_av_sigmaI/netI 0.0250
_diffrn_reflns_limit_h_max 9
_diffrn_reflns_limit_h_min -10
_diffrn_reflns_limit_k_max 9
_diffrn_reflns_limit_k_min -10
_diffrn_reflns_limit_l_max 15
_diffrn_reflns_limit_l_min -15
_diffrn_reflns_number 6434
_diffrn_reflns_theta_full 25.00
_diffrn_reflns_theta_max 25.00
_diffrn_reflns_theta_min 1.69
_exptl_absorpt_coefficient_mu 0.083
_exptl_absorpt_correction_T_max 0.9934
_exptl_absorpt_correction_T_min 0.9868
_exptl_absorpt_correction_type multi-scan
_exptl_absorpt_process_details '(SADABS; Bruker, 2005)'
_exptl_crystal_colour colourless
_exptl_crystal_density_diffrn 1.270
_exptl_crystal_density_method 'not measured'
_exptl_crystal_description prism
_exptl_crystal_F_000 368
_exptl_crystal_size_max 0.16
_exptl_crystal_size_mid 0.12
_exptl_crystal_size_min 0.08
_refine_diff_density_max 0.279
_refine_diff_density_min -0.134
_refine_ls_extinction_coef 0.015(4)
_refine_ls_extinction_expression Fc^*^=kFc[1+0.001xFc^2^\l^3^/sin(2\q)]^-1/4^
_refine_ls_extinction_method 'SHELXL97 (Sheldrick, 2008)'
_refine_ls_goodness_of_fit_ref 1.057
_refine_ls_hydrogen_treatment mixed
_refine_ls_matrix_type full
_refine_ls_number_parameters 240
_refine_ls_number_reflns 3159
_refine_ls_number_restraints 0
_refine_ls_restrained_S_all 1.057
_refine_ls_R_factor_all 0.0500
_refine_ls_R_factor_gt 0.0407
_refine_ls_shift/su_max 0.002
_refine_ls_shift/su_mean 0.000
_refine_ls_structure_factor_coef Fsqd
_refine_ls_weighting_details 'calc w=1/[\s^2^(Fo^2^)+(0.0586P)^2^+0.1506P] where P=(Fo^2^+2Fc^2^)/3'
_refine_ls_weighting_scheme calc
_refine_ls_wR_factor_gt 0.1113
_refine_ls_wR_factor_ref 0.1167
_reflns_number_gt 2612
_reflns_number_total 3159
_reflns_threshold_expression I>2\s(I)
_cod_data_source_file rz2747.cif
_cod_data_source_block I
_cod_database_code 2235223
_cod_database_fobs_code 2235223

loop_
_symmetry_equiv_pos_as_xyz
'x, y, z'
'-x, -y, -z'

loop_
_atom_site_type_symbol
_atom_site_label
_atom_site_fract_x
_atom_site_fract_y
_atom_site_fract_z
_atom_site_U_iso_or_equiv
_atom_site_adp_type
_atom_site_calc_flag
_atom_site_refinement_flags
_atom_site_occupancy
_atom_site_symmetry_multiplicity
O O1 0.30347(14) 0.24261(15) 0.70069(11) 0.0612(4) Uani d . 1 1
O O2 0.2793(2) 0.4303(2) 0.45307(13) 0.0963(5) Uani d . 1 1
N N1 0.08654(17) 0.36504(16) 1.11217(10) 0.0500(3) Uani d . 1 1
N N2 0.44036(16) 0.04369(16) 0.84649(12) 0.0556(4) Uani d . 1 1
N N3 0.13178(14) 0.13408(13) 0.85047(9) 0.0373(3) Uani d . 1 1
C C1 0.1725(2) 0.4744(2) 1.20326(14) 0.0619(5) Uani d . 1 1
H H1A 0.1422 0.4755 1.2722 0.074 Uiso calc R 1 1
C C2 0.3018(2) 0.5841(2) 1.20004(17) 0.0672(5) Uani d . 1 1
H H2A 0.3586 0.6568 1.2652 0.081 Uiso calc R 1 1
C C3 0.3457(2) 0.5845(2) 1.09924(19) 0.0677(5) Uani d . 1 1
H H3A 0.4331 0.6578 1.0944 0.081 Uiso calc R 1 1
C C4 0.2591(2) 0.47535(19) 1.00495(15) 0.0544(4) Uani d . 1 1
H H4A 0.2865 0.4747 0.9354 0.065 Uiso calc R 1 1
C C5 0.13093(17) 0.36626(16) 1.01410(12) 0.0386(3) Uani d . 1 1
C C6 0.5620(2) -0.0253(2) 0.80858(17) 0.0649(5) Uani d . 1 1
H H6A 0.6501 0.0376 0.7938 0.078 Uiso calc R 1 1
C C7 0.5662(2) -0.1817(2) 0.79005(16) 0.0644(5) Uani d . 1 1
H H7A 0.6543 -0.2242 0.7636 0.077 Uiso calc R 1 1
C C8 0.4367(3) -0.2741(2) 0.81160(18) 0.0719(6) Uani d . 1 1
H H8A 0.4350 -0.3813 0.8001 0.086 Uiso calc R 1 1
C C9 0.3086(2) -0.2069(2) 0.85051(16) 0.0599(5) Uani d . 1 1
H H9A 0.2190 -0.2683 0.8648 0.072 Uiso calc R 1 1
C C10 0.31508(17) -0.04723(17) 0.86807(12) 0.0400(3) Uani d . 1 1
C C11 0.03455(17) 0.24405(18) 0.91278(12) 0.0414(3) Uani d . 1 1
H H11A -0.0550 0.1841 0.9350 0.050 Uiso calc R 1 1
H H11B -0.0093 0.2971 0.8647 0.050 Uiso calc R 1 1
C C12 0.18157(18) 0.03443(18) 0.91383(12) 0.0433(4) Uani d . 1 1
H H12A 0.0896 -0.0450 0.9134 0.052 Uiso calc R 1 1
H H12B 0.2170 0.0996 0.9903 0.052 Uiso calc R 1 1
C C13 0.04151(18) 0.03472(17) 0.74274(12) 0.0426(4) Uani d . 1 1
H H13A -0.0639 -0.0127 0.7545 0.051 Uiso calc R 1 1
H H13B 0.0976 -0.0504 0.7096 0.051 Uiso calc R 1 1
C C14 0.02146(18) 0.12748(17) 0.66384(11) 0.0417(4) Uani d . 1 1
C C15 -0.1264(2) 0.11424(19) 0.60476(12) 0.0488(4) Uani d . 1 1
H H15A -0.2157 0.0511 0.6179 0.059 Uiso calc R 1 1
C C16 -0.1472(2) 0.1916(2) 0.52628(13) 0.0540(4) Uani d . 1 1
C C17 -0.0125(2) 0.28009(19) 0.50600(13) 0.0548(4) Uani d . 1 1
H H17A -0.0229 0.3306 0.4527 0.066 Uiso calc R 1 1
C C18 0.1394(2) 0.29671(18) 0.56266(12) 0.0496(4) Uani d . 1 1
C C19 0.15547(19) 0.22339(18) 0.64412(12) 0.0447(4) Uani d . 1 1
C C20 -0.3128(3) 0.1731(3) 0.46591(17) 0.0776(6) Uani d . 1 1
H H20A -0.3064 0.2332 0.4151 0.116 Uiso calc R 1 1
H H20B -0.3843 0.2111 0.5187 0.116 Uiso calc R 1 1
H H20C -0.3529 0.0631 0.4256 0.116 Uiso calc R 1 1
C C21 0.2815(3) 0.3831(2) 0.53231(16) 0.0656(5) Uani d . 1 1
H H21A 0.3792 0.4027 0.5768 0.079 Uiso calc R 1 1
H H1B 0.286(3) 0.207(3) 0.762(2) 0.088(7) Uiso d . 1 1

loop_
_atom_site_aniso_label
_atom_site_aniso_U_11
_atom_site_aniso_U_22
_atom_site_aniso_U_33
_atom_site_aniso_U_12
_atom_site_aniso_U_13
_atom_site_aniso_U_23
O1 0.0500(7) 0.0767(9) 0.0618(8) 0.0016(6) -0.0033(6) 0.0369(7)
O2 0.1206(13) 0.1079(12) 0.0805(10) 0.0155(10) 0.0190(9) 0.0608(10)
N1 0.0583(8) 0.0525(8) 0.0402(7) 0.0139(6) 0.0080(6) 0.0143(6)
N2 0.0447(8) 0.0503(8) 0.0726(9) 0.0084(6) 0.0122(7) 0.0196(7)
N3 0.0409(7) 0.0406(7) 0.0325(6) 0.0132(5) 0.0043(5) 0.0118(5)
C1 0.0779(13) 0.0663(12) 0.0402(9) 0.0278(10) 0.0011(8) 0.0092(8)
C2 0.0591(12) 0.0548(11) 0.0687(13) 0.0207(9) -0.0150(9) -0.0082(9)
C3 0.0483(10) 0.0476(10) 0.0942(15) 0.0050(8) 0.0077(10) 0.0055(10)
C4 0.0536(10) 0.0487(9) 0.0611(10) 0.0094(8) 0.0163(8) 0.0157(8)
C5 0.0392(8) 0.0392(8) 0.0411(8) 0.0155(6) 0.0067(6) 0.0139(6)
C6 0.0413(9) 0.0742(12) 0.0825(13) 0.0128(9) 0.0133(9) 0.0277(10)
C7 0.0553(11) 0.0843(14) 0.0662(11) 0.0374(10) 0.0134(9) 0.0288(10)
C8 0.0888(14) 0.0615(11) 0.0865(14) 0.0411(11) 0.0302(12) 0.0363(11)
C9 0.0681(12) 0.0514(10) 0.0752(12) 0.0212(9) 0.0267(9) 0.0330(9)
C10 0.0412(8) 0.0450(8) 0.0369(7) 0.0104(6) 0.0020(6) 0.0172(6)
C11 0.0396(8) 0.0472(8) 0.0389(8) 0.0139(6) 0.0059(6) 0.0126(6)
C12 0.0486(9) 0.0467(8) 0.0413(8) 0.0146(7) 0.0100(7) 0.0199(7)
C13 0.0441(8) 0.0422(8) 0.0390(8) 0.0079(6) 0.0039(6) 0.0094(6)
C14 0.0466(9) 0.0431(8) 0.0316(7) 0.0126(7) 0.0018(6) 0.0050(6)
C15 0.0493(9) 0.0521(9) 0.0389(8) 0.0147(7) 0.0011(7) 0.0042(7)
C16 0.0635(11) 0.0561(10) 0.0374(8) 0.0255(8) -0.0058(7) 0.0032(7)
C17 0.0792(13) 0.0498(9) 0.0364(8) 0.0240(9) -0.0012(8) 0.0114(7)
C18 0.0666(11) 0.0433(8) 0.0389(8) 0.0148(8) 0.0045(7) 0.0112(7)
C19 0.0494(9) 0.0458(8) 0.0369(8) 0.0111(7) 0.0004(6) 0.0102(7)
C20 0.0765(14) 0.0919(15) 0.0607(12) 0.0335(12) -0.0152(10) 0.0153(11)
C21 0.0856(14) 0.0608(11) 0.0568(11) 0.0146(10) 0.0119(10) 0.0272(9)

loop_
_atom_type_symbol
_atom_type_description
_atom_type_scat_dispersion_real
_atom_type_scat_dispersion_imag
_atom_type_scat_source
C C 0.0033 0.0016 'International Tables Vol C Tables 4.2.6.8 and 6.1.1.4'
H H 0.0000 0.0000 'International Tables Vol C Tables 4.2.6.8 and 6.1.1.4'
N N 0.0061 0.0033 'International Tables Vol C Tables 4.2.6.8 and 6.1.1.4'
O O 0.0106 0.0060 'International Tables Vol C Tables 4.2.6.8 and 6.1.1.4'

loop_
_geom_angle_atom_site_label_1
_geom_angle_atom_site_label_2
_geom_angle_atom_site_label_3
_geom_angle
_geom_angle_publ_flag
C19 O1 H1B 106.1(14) yes
C5 N1 C1 117.31(15) ?
C6 N2 C10 117.32(15) ?
C12 N3 C13 110.23(11) yes
C12 N3 C11 111.29(11) yes
C13 N3 C11 110.37(11) yes
N1 C1 C2 123.62(17) ?
N1 C1 H1A 118.2 ?
C2 C1 H1A 118.2 ?
C3 C2 C1 118.53(17) ?
C3 C2 H2A 120.7 ?
C1 C2 H2A 120.7 ?
C2 C3 C4 119.06(18) ?
C2 C3 H3A 120.5 ?
C4 C3 H3A 120.5 ?
C3 C4 C5 119.49(17) ?
C3 C4 H4A 120.3 ?
C5 C4 H4A 120.3 ?
N1 C5 C4 121.98(14) ?
N1 C5 C11 117.07(13) ?
C4 C5 C11 120.95(13) ?
N2 C6 C7 124.44(17) ?
N2 C6 H6A 117.8 ?
C7 C6 H6A 117.8 ?
C6 C7 C8 117.75(16) ?
C6 C7 H7A 121.1 ?
C8 C7 H7A 121.1 ?
C7 C8 C9 119.36(17) ?
C7 C8 H8A 120.3 ?
C9 C8 H8A 120.3 ?
C8 C9 C10 119.11(17) ?
C8 C9 H9A 120.4 ?
C10 C9 H9A 120.4 ?
N2 C10 C9 122.01(14) ?
N2 C10 C12 116.25(13) ?
C9 C10 C12 121.74(14) ?
N3 C11 C5 112.23(12) ?
N3 C11 H11A 109.2 ?
C5 C11 H11A 109.2 ?
N3 C11 H11B 109.2 ?
C5 C11 H11B 109.2 ?
H11A C11 H11B 107.9 ?
N3 C12 C10 112.76(11) ?
N3 C12 H12A 109.0 ?
C10 C12 H12A 109.0 ?
N3 C12 H12B 109.0 ?
C10 C12 H12B 109.0 ?
H12A C12 H12B 107.8 ?
N3 C13 C14 112.35(12) ?
N3 C13 H13A 109.1 ?
C14 C13 H13A 109.1 ?
N3 C13 H13B 109.1 ?
C14 C13 H13B 109.1 ?
H13A C13 H13B 107.9 ?
C15 C14 C19 118.35(14) ?
C15 C14 C13 121.45(14) ?
C19 C14 C13 120.11(13) ?
C14 C15 C16 122.85(16) ?
C14 C15 H15A 118.6 ?
C16 C15 H15A 118.6 ?
C17 C16 C15 117.36(15) ?
C17 C16 C20 122.75(17) ?
C15 C16 C20 119.87(18) ?
C16 C17 C18 122.13(15) ?
C16 C17 H17A 118.9 ?
C18 C17 H17A 118.9 ?
C17 C18 C19 119.25(16) ?
C17 C18 C21 120.01(15) ?
C19 C18 C21 120.66(16) ?
O1 C19 C18 118.99(15) ?
O1 C19 C14 121.01(13) ?
C18 C19 C14 119.96(15) ?
C16 C20 H20A 109.5 ?
C16 C20 H20B 109.5 ?
H20A C20 H20B 109.5 ?
C16 C20 H20C 109.5 ?
H20A C20 H20C 109.5 ?
H20B C20 H20C 109.5 ?
O2 C21 C18 124.0(2) yes
O2 C21 H21A 118.0 yes
C18 C21 H21A 118.0 ?

loop_
_geom_bond_atom_site_label_1
_geom_bond_atom_site_label_2
_geom_bond_distance
_geom_bond_publ_flag
O1 C19 1.3607(19) yes
O1 H1B 0.94(2) ?
O2 C21 1.207(2) yes
N1 C5 1.3324(19) yes
N1 C1 1.346(2) yes
N2 C6 1.332(2) yes
N2 C10 1.333(2) yes
N3 C12 1.4640(18) yes
N3 C13 1.4704(19) yes
N3 C11 1.4719(18) yes
C1 C2 1.367(3) ?
C1 H1A 0.9300 ?
C2 C3 1.363(3) ?
C2 H2A 0.9300 ?
C3 C4 1.372(3) ?
C3 H3A 0.9300 ?
C4 C5 1.382(2) ?
C4 H4A 0.9300 ?
C5 C11 1.501(2) ?
C6 C7 1.364(3) ?
C6 H6A 0.9300 ?
C7 C8 1.365(3) ?
C7 H7A 0.9300 ?
C8 C9 1.376(3) ?
C8 H8A 0.9300 ?
C9 C10 1.378(2) ?
C9 H9A 0.9300 ?
C10 C12 1.503(2) ?
C11 H11A 0.9700 ?
C11 H11B 0.9700 ?
C12 H12A 0.9700 ?
C12 H12B 0.9700 ?
C13 C14 1.505(2) ?
C13 H13A 0.9700 ?
C13 H13B 0.9700 ?
C14 C15 1.384(2) ?
C14 C19 1.401(2) ?
C15 C16 1.396(2) ?
C15 H15A 0.9300 ?
C16 C17 1.372(3) ?
C16 C20 1.512(2) ?
C17 C18 1.394(2) ?
C17 H17A 0.9300 ?
C18 C19 1.397(2) ?
C18 C21 1.469(3) ?
C20 H20A 0.9600 ?
C20 H20B 0.9600 ?
C20 H20C 0.9600 ?
C21 H21A 0.9300 ?

loop_
_geom_hbond_atom_site_label_D
_geom_hbond_atom_site_label_H
_geom_hbond_atom_site_label_A
_geom_hbond_site_symmetry_A
_geom_hbond_distance_DH
_geom_hbond_distance_HA
_geom_hbond_distance_DA
_geom_hbond_angle_DHA
_geom_hbond_publ_flag
O1 H1B N2 . 0.94(3) 2.53(3) 3.219(2) 130(2) yes
O1 H1B N3 . 0.94(3) 1.95(3) 2.790(2) 148(2) yes
C3 H3A N2 2_667 0.9300 2.5900 3.390(3) 145.00 yes

loop_
_cod_related_entry_id
_cod_related_entry_database
_cod_related_entry_code
1 ChemSpider 30657815
